data_4102722
loop_
_publ_author_name
'Matthew A. Rankin'
'Christopher C. Cummins'

_publ_section_title
;
 Carbon Dioxide Reduction by Terminal Tantalum Hydrides: Formation and
 Isolation of Bridging Methylene Diolate Complexes
;
_journal_name_full 'Journal of the American Chemical Society'
_journal_page_first 10021
_journal_page_last 10023
_journal_paper_doi 10.1021/ja104761n
_journal_volume 132
_journal_year 2010
_chemical_formula_sum 'C79 H120 N6 O2 Ta2'
_chemical_formula_weight 1547.71
_chemical_name_common '[(Ar[Np]N)2(k2-CH2C(Me)2CH2NAr)Ta]2(OCH2O)'
_chemical_name_systematic
; 
 ? 
;
_space_group_IT_number 2
_symmetry_cell_setting triclinic
_symmetry_space_group_name_Hall '-P 1'
_symmetry_space_group_name_H-M 'P -1'
_atom_sites_solution_hydrogens geom
_atom_sites_solution_primary direct
_atom_sites_solution_secondary difmap
_audit_creation_method SHELXL-97
_cell_angle_alpha 70.272(5)
_cell_angle_beta 69.376(5)
_cell_angle_gamma 73.329(5)
_cell_formula_units_Z 1
_cell_length_a 11.568(4)
_cell_length_b 11.803(4)
_cell_length_c 16.103(5)
_cell_measurement_reflns_used 5741
_cell_measurement_temperature 100(2)
_cell_measurement_theta_max 23.82
_cell_measurement_theta_min 2.20
_cell_volume 1901.4(11)
_computing_cell_refinement 'SAINT 7.46A (Bruker-AXS, 2008)'
_computing_data_collection 'APEX2 3.0 (Bruker-AXS, 2008)'
_computing_data_reduction 'SAINT 7.46A (Bruker-AXS, 2008)'
_computing_molecular_graphics 'Bruker SHELXTL'
_computing_publication_material 'Bruker SHELXTL'
_computing_structure_refinement 'SHELXL-97 (Sheldrick, 2008)'
_computing_structure_solution 'SHELXS-97 (Sheldrick, 2008)'
_diffrn_ambient_temperature 100(2)
_diffrn_detector_area_resol_mean 8.3
_diffrn_measured_fraction_theta_full 0.999
_diffrn_measured_fraction_theta_max 0.999
_diffrn_measurement_device_type 'Bruker Smart APEX CCD'
_diffrn_measurement_method 'omega and phi scans'
_diffrn_radiation_monochromator graphite
_diffrn_radiation_source 'fine-focus sealed tube'
_diffrn_radiation_type MoK\a
_diffrn_radiation_wavelength 0.71073
_diffrn_reflns_av_R_equivalents 0.1180
_diffrn_reflns_av_sigmaI/netI 0.1029
_diffrn_reflns_limit_h_max 14
_diffrn_reflns_limit_h_min -14
_diffrn_reflns_limit_k_max 14
_diffrn_reflns_limit_k_min -14
_diffrn_reflns_limit_l_max 20
_diffrn_reflns_limit_l_min -19
_diffrn_reflns_number 33592
_diffrn_reflns_theta_full 26.37
_diffrn_reflns_theta_max 26.37
_diffrn_reflns_theta_min 1.40
_exptl_absorpt_coefficient_mu 2.922
_exptl_absorpt_correction_T_max 0.7998
_exptl_absorpt_correction_T_min 0.6683
_exptl_absorpt_correction_type multi-scan
_exptl_absorpt_process_details 'SADABS (Sheldrick, 2008)'
_exptl_crystal_colour yellow
_exptl_crystal_density_diffrn 1.352
_exptl_crystal_density_method 'not measured'
_exptl_crystal_F_000 798
_exptl_crystal_size_max 0.15
_exptl_crystal_size_mid 0.15
_exptl_crystal_size_min 0.08
_refine_diff_density_max 3.956
_refine_diff_density_min -4.537
_refine_diff_density_rms 0.238
_refine_ls_extinction_method none
_refine_ls_goodness_of_fit_ref 1.016
_refine_ls_hydrogen_treatment mixed
_refine_ls_matrix_type full
_refine_ls_number_parameters 426
_refine_ls_number_reflns 7790
_refine_ls_number_restraints 2
_refine_ls_restrained_S_all 1.016
_refine_ls_R_factor_all 0.0854
_refine_ls_R_factor_gt 0.0613
_refine_ls_shift/su_max 0.000
_refine_ls_shift/su_mean 0.000
_refine_ls_structure_factor_coef Fsqd
_refine_ls_weighting_details 'calc w=1/[\s^2^(Fo^2^)+(0.0920P)^2^+0.0000P] where P=(Fo^2^+2Fc^2^)/3'
_refine_ls_weighting_scheme calc
_refine_ls_wR_factor_gt 0.1438
_refine_ls_wR_factor_ref 0.1587
_reflns_number_gt 6012
_reflns_number_total 7790
_reflns_threshold_expression >2sigma(I)
_cod_data_source_file ja104761n_si_005.cif
_cod_data_source_block 10069b
_cod_original_cell_volume 1901.3(10)
_cod_database_code 4102722

loop_
_symmetry_equiv_pos_as_xyz
'x, y, z'
'-x, -y, -z'

loop_
_atom_site_label
_atom_site_type_symbol
_atom_site_fract_x
_atom_site_fract_y
_atom_site_fract_z
_atom_site_U_iso_or_equiv
_atom_site_adp_type
_atom_site_occupancy
_atom_site_symmetry_multiplicity
_atom_site_calc_flag
_atom_site_refinement_flags
_atom_site_disorder_assembly
_atom_site_disorder_group
Ta1 Ta 0.17638(3) 0.08841(2) -0.19128(2) 0.02049(13) Uani 1 1 d . . .
O1 O 0.0612(5) 0.0201(4) -0.0767(4) 0.0247(12) Uani 1 1 d . . .
C1 C 0.0558(15) -0.0532(14) 0.0141(11) 0.024(3) Uani 0.50 1 d PD . -1
H1A H 0.080(15) -0.140(5) 0.011(11) 0.029 Uiso 0.50 1 d PD A -1
H1B H 0.131(9) -0.049(15) 0.028(11) 0.029 Uiso 0.50 1 d PD B -1
C181 C 0.2026(9) 0.1864(8) -0.1072(6) 0.033(2) Uani 1 1 d . . .
H18G H 0.1231 0.2441 -0.0891 0.039 Uiso 1 1 calc R . .
H18H H 0.2171 0.1259 -0.0501 0.039 Uiso 1 1 calc R . .
N1 N 0.2979(6) 0.2070(6) -0.2829(5) 0.0237(14) Uani 1 1 d . . .
C11 C 0.3230(7) 0.2306(6) -0.3785(6) 0.0220(17) Uani 1 1 d . . .
C16 C 0.3218(7) 0.1374(7) -0.4155(6) 0.0257(18) Uani 1 1 d . . .
H16 H 0.3137 0.0578 -0.3758 0.031 Uiso 1 1 calc R . .
C12 C 0.3468(7) 0.3436(7) -0.4429(6) 0.0265(18) Uani 1 1 d . . .
H12 H 0.3541 0.4066 -0.4219 0.032 Uiso 1 1 calc R . .
C13 C 0.3599(8) 0.3653(7) -0.5352(6) 0.0309(19) Uani 1 1 d . . .
C18 C 0.3104(9) 0.2591(8) -0.1515(6) 0.036(2) Uani 1 1 d . . .
C15 C 0.3321(8) 0.1589(8) -0.5070(6) 0.0300(19) Uani 1 1 d . . .
C14 C 0.3515(8) 0.2726(8) -0.5676(6) 0.0316(19) Uani 1 1 d . . .
H14 H 0.3590 0.2874 -0.6309 0.038 Uiso 1 1 calc R . .
C17 C 0.3185(8) 0.3038(7) -0.2531(6) 0.032(2) Uani 1 1 d . . .
H17A H 0.2540 0.3787 -0.2643 0.038 Uiso 1 1 calc R . .
H17B H 0.4023 0.3244 -0.2892 0.038 Uiso 1 1 calc R . .
C151 C 0.3247(9) 0.0565(9) -0.5415(6) 0.040(2) Uani 1 1 d . . .
H15A H 0.4057 -0.0006 -0.5496 0.060 Uiso 1 1 calc R . .
H15B H 0.3049 0.0917 -0.6005 0.060 Uiso 1 1 calc R . .
H15C H 0.2587 0.0126 -0.4966 0.060 Uiso 1 1 calc R . .
C131 C 0.3844(11) 0.4883(9) -0.6022(7) 0.051(3) Uani 1 1 d . . .
H13A H 0.4674 0.4767 -0.6467 0.076 Uiso 1 1 calc R . .
H13B H 0.3819 0.5444 -0.5682 0.076 Uiso 1 1 calc R . .
H13C H 0.3196 0.5231 -0.6347 0.076 Uiso 1 1 calc R . .
C183 C 0.2830(12) 0.3689(10) -0.1124(7) 0.054(3) Uani 1 1 d . . .
H18A H 0.3493 0.4174 -0.1463 0.081 Uiso 1 1 calc R . .
H18B H 0.2805 0.3394 -0.0472 0.081 Uiso 1 1 calc R . .
H18C H 0.2016 0.4201 -0.1185 0.081 Uiso 1 1 calc R . .
C182 C 0.4343(10) 0.1783(10) -0.1361(7) 0.049(3) Uani 1 1 d . . .
H18D H 0.4609 0.1148 -0.1691 0.074 Uiso 1 1 calc R . .
H18E H 0.4226 0.1396 -0.0702 0.074 Uiso 1 1 calc R . .
H18F H 0.4989 0.2287 -0.1592 0.074 Uiso 1 1 calc R . .
N2 N 0.2897(6) -0.0679(5) -0.2108(5) 0.0256(15) Uani 1 1 d . . .
C26 C 0.2958(8) -0.1875(7) -0.3136(6) 0.0281(18) Uani 1 1 d . . .
H26 H 0.3672 -0.1558 -0.3570 0.034 Uiso 1 1 calc R . .
C27 C 0.4262(7) -0.0968(7) -0.2213(6) 0.0276(18) Uani 1 1 d . . .
H27A H 0.4539 -0.0204 -0.2305 0.033 Uiso 1 1 calc R . .
H27B H 0.4706 -0.1257 -0.2776 0.033 Uiso 1 1 calc R . .
C22 C 0.1399(8) -0.2036(7) -0.1662(6) 0.033(2) Uani 1 1 d . . .
H22 H 0.1035 -0.1814 -0.1097 0.039 Uiso 1 1 calc R . .
C282 C 0.4630(9) -0.3237(8) -0.1383(7) 0.041(2) Uani 1 1 d . . .
H28A H 0.4875 -0.3834 -0.0851 0.062 Uiso 1 1 calc R . .
H28B H 0.5214 -0.3432 -0.1949 0.062 Uiso 1 1 calc R . .
H28C H 0.3774 -0.3270 -0.1342 0.062 Uiso 1 1 calc R . .
C25 C 0.2452(9) -0.2677(8) -0.3323(7) 0.042(2) Uani 1 1 d . . .
C281 C 0.3857(9) -0.1674(9) -0.0477(6) 0.041(2) Uani 1 1 d . . .
H28D H 0.2996 -0.1773 -0.0360 0.062 Uiso 1 1 calc R . .
H28E H 0.3849 -0.0829 -0.0504 0.062 Uiso 1 1 calc R . .
H28F H 0.4204 -0.2242 0.0020 0.062 Uiso 1 1 calc R . .
C23 C 0.0911(9) -0.2858(7) -0.1833(7) 0.041(2) Uani 1 1 d . . .
C21 C 0.2404(7) -0.1542(6) -0.2304(6) 0.0275(18) Uani 1 1 d . . .
C251 C 0.2999(9) -0.2969(9) -0.4248(7) 0.047(3) Uani 1 1 d . . .
H25A H 0.2771 -0.3730 -0.4203 0.070 Uiso 1 1 calc R . .
H25B H 0.3917 -0.3067 -0.4432 0.070 Uiso 1 1 calc R . .
H25C H 0.2661 -0.2297 -0.4709 0.070 Uiso 1 1 calc R . .
C231 C -0.0206(9) -0.3381(9) -0.1120(8) 0.054(3) Uani 1 1 d . . .
H23A H -0.0239 -0.3352 -0.0511 0.081 Uiso 1 1 calc R . .
H23B H -0.0117 -0.4233 -0.1118 0.081 Uiso 1 1 calc R . .
H23C H -0.0983 -0.2895 -0.1271 0.081 Uiso 1 1 calc R . .
C283 C 0.6044(9) -0.1866(10) -0.1530(9) 0.060(3) Uani 1 1 d . . .
H28G H 0.6342 -0.2450 -0.1015 0.089 Uiso 1 1 calc R . .
H28H H 0.6072 -0.1033 -0.1555 0.089 Uiso 1 1 calc R . .
H28I H 0.6584 -0.2062 -0.2107 0.089 Uiso 1 1 calc R . .
C24 C 0.1439(9) -0.3161(8) -0.2668(7) 0.044(3) Uani 1 1 d . . .
H24 H 0.1100 -0.3710 -0.2792 0.053 Uiso 1 1 calc R . .
C28 C 0.4670(8) -0.1950(8) -0.1391(7) 0.036(2) Uani 1 1 d . . .
N3 N 0.0509(5) 0.1616(5) -0.2600(4) 0.0203(14) Uani 1 1 d . . .
C32 C -0.0843(8) 0.3127(8) -0.1800(7) 0.042(2) Uani 1 1 d . . .
H32 H -0.0995 0.2480 -0.1254 0.050 Uiso 1 1 calc R . .
C38 C -0.1119(9) 0.0856(9) -0.2931(7) 0.043(2) Uani 1 1 d . . .
C34 C -0.1131(9) 0.5286(8) -0.2577(9) 0.051(3) Uani 1 1 d . . .
H34 H -0.1491 0.6113 -0.2563 0.061 Uiso 1 1 calc R . .
C31 C -0.0066(8) 0.2872(7) -0.2622(6) 0.032(2) Uani 1 1 d . . .
C381 C -0.2008(10) 0.2056(11) -0.3227(9) 0.074(4) Uani 1 1 d . . .
H38A H -0.2828 0.1882 -0.3138 0.110 Uiso 1 1 calc R . .
H38B H -0.1653 0.2449 -0.3878 0.110 Uiso 1 1 calc R . .
H38C H -0.2111 0.2605 -0.2855 0.110 Uiso 1 1 calc R . .
C33 C -0.1411(8) 0.4359(8) -0.1780(8) 0.050(3) Uani 1 1 d . . .
C382 C -0.1582(8) 0.0281(9) -0.1910(7) 0.043(2) Uani 1 1 d . . .
H38D H -0.1608 0.0841 -0.1569 0.065 Uiso 1 1 calc R . .
H38E H -0.1010 -0.0492 -0.1737 0.065 Uiso 1 1 calc R . .
H38F H -0.2428 0.0122 -0.1761 0.065 Uiso 1 1 calc R . .
C37 C 0.0254(8) 0.1059(8) -0.3200(6) 0.0322(19) Uani 1 1 d . . .
H37A H 0.0831 0.0257 -0.3200 0.039 Uiso 1 1 calc R . .
H37B H 0.0457 0.1590 -0.3837 0.039 Uiso 1 1 calc R . .
C36 C 0.0202(8) 0.3844(7) -0.3419(7) 0.034(2) Uani 1 1 d . . .
H36 H 0.0760 0.3672 -0.3976 0.041 Uiso 1 1 calc R . .
C35 C -0.0334(9) 0.5035(8) -0.3399(8) 0.049(3) Uani 1 1 d . . .
C351 C -0.0058(11) 0.6086(9) -0.4264(9) 0.062(3) Uani 1 1 d . . .
H35A H 0.0602 0.5767 -0.4756 0.094 Uiso 1 1 calc R . .
H35B H 0.0225 0.6697 -0.4133 0.094 Uiso 1 1 calc R . .
H35C H -0.0824 0.6468 -0.4461 0.094 Uiso 1 1 calc R . .
C331 C -0.2267(10) 0.4616(9) -0.0881(9) 0.066(4) Uani 1 1 d . . .
H33A H -0.2585 0.5501 -0.0975 0.099 Uiso 1 1 calc R . .
H33B H -0.1796 0.4324 -0.0424 0.099 Uiso 1 1 calc R . .
H33C H -0.2975 0.4191 -0.0661 0.099 Uiso 1 1 calc R . .
C383 C -0.1041(13) -0.0053(13) -0.3466(8) 0.074(4) Uani 1 1 d . . .
H38G H -0.0486 -0.0828 -0.3267 0.111 Uiso 1 1 calc R . .
H38H H -0.0703 0.0300 -0.4127 0.111 Uiso 1 1 calc R . .
H38I H -0.1883 -0.0205 -0.3341 0.111 Uiso 1 1 calc R . .

loop_
_atom_site_aniso_label
_atom_site_aniso_U_11
_atom_site_aniso_U_22
_atom_site_aniso_U_33
_atom_site_aniso_U_23
_atom_site_aniso_U_13
_atom_site_aniso_U_12
Ta1 0.02279(19) 0.01159(16) 0.0262(2) -0.00533(12) -0.00686(14) -0.00161(11)
O1 0.022(3) 0.014(2) 0.041(4) -0.015(2) -0.011(3) 0.004(2)
C1 0.032(9) 0.019(7) 0.017(8) -0.004(6) -0.004(7) -0.003(7)
C181 0.048(5) 0.028(4) 0.025(5) -0.004(4) -0.009(4) -0.017(4)
N1 0.027(4) 0.018(3) 0.027(4) -0.008(3) -0.009(3) -0.002(3)
C11 0.017(4) 0.014(3) 0.031(5) -0.005(3) -0.006(3) 0.001(3)
C16 0.026(4) 0.011(3) 0.032(5) -0.003(3) -0.004(4) -0.001(3)
C12 0.027(4) 0.015(4) 0.035(5) -0.010(3) -0.004(4) -0.003(3)
C13 0.025(4) 0.021(4) 0.035(5) -0.001(4) -0.002(4) -0.004(3)
C18 0.050(6) 0.034(5) 0.034(5) -0.011(4) -0.009(4) -0.025(4)
C15 0.030(5) 0.029(4) 0.034(5) -0.012(4) -0.010(4) -0.004(4)
C14 0.024(4) 0.041(5) 0.031(5) -0.009(4) -0.006(4) -0.011(4)
C17 0.037(5) 0.018(4) 0.042(6) -0.007(4) -0.007(4) -0.013(4)
C151 0.049(6) 0.043(5) 0.034(5) -0.019(4) 0.000(4) -0.019(5)
C131 0.070(7) 0.031(5) 0.043(6) 0.002(4) -0.013(6) -0.014(5)
C183 0.084(8) 0.049(6) 0.045(7) -0.017(5) -0.012(6) -0.039(6)
C182 0.068(7) 0.055(6) 0.040(6) -0.001(5) -0.026(5) -0.035(6)
N2 0.028(4) 0.015(3) 0.034(4) -0.004(3) -0.010(3) -0.006(3)
C26 0.024(4) 0.017(4) 0.037(5) -0.012(3) 0.001(4) -0.001(3)
C27 0.018(4) 0.020(4) 0.036(5) -0.006(3) -0.004(4) 0.003(3)
C22 0.029(5) 0.015(4) 0.046(6) -0.009(4) -0.001(4) -0.005(3)
C282 0.031(5) 0.022(4) 0.044(6) 0.004(4) 0.001(4) 0.003(4)
C25 0.036(5) 0.020(4) 0.067(7) -0.023(4) -0.007(5) 0.003(4)
C281 0.047(6) 0.039(5) 0.037(6) 0.002(4) -0.020(5) -0.012(4)
C23 0.034(5) 0.014(4) 0.064(7) -0.009(4) -0.001(5) -0.008(4)
C21 0.030(4) 0.007(3) 0.041(5) -0.007(3) -0.007(4) 0.001(3)
C251 0.047(6) 0.037(5) 0.065(7) -0.034(5) -0.005(5) -0.010(4)
C231 0.040(6) 0.040(6) 0.075(8) -0.030(6) 0.015(5) -0.018(5)
C283 0.031(5) 0.044(6) 0.086(9) 0.019(6) -0.028(6) -0.009(5)
C24 0.037(5) 0.022(4) 0.075(7) -0.027(5) 0.000(5) -0.010(4)
C28 0.029(5) 0.023(4) 0.047(6) 0.001(4) -0.014(4) 0.000(4)
N3 0.015(3) 0.016(3) 0.031(4) -0.008(3) -0.016(3) 0.007(2)
C32 0.030(5) 0.018(4) 0.063(7) -0.009(4) 0.003(5) -0.006(4)
C38 0.042(6) 0.048(6) 0.044(6) 0.001(5) -0.025(5) -0.017(5)
C34 0.023(5) 0.019(4) 0.102(9) -0.018(5) -0.009(5) 0.002(4)
C31 0.026(4) 0.021(4) 0.045(6) -0.001(4) -0.012(4) -0.004(3)
C381 0.046(7) 0.067(8) 0.095(10) 0.035(7) -0.047(7) -0.025(6)
C33 0.024(5) 0.015(4) 0.091(9) -0.014(5) 0.003(5) 0.000(4)
C382 0.027(5) 0.038(5) 0.056(7) 0.001(5) -0.012(5) -0.010(4)
C37 0.032(5) 0.032(4) 0.033(5) -0.002(4) -0.014(4) -0.008(4)
C36 0.019(4) 0.025(4) 0.050(6) 0.004(4) -0.013(4) -0.006(3)
C35 0.035(5) 0.026(5) 0.085(8) 0.008(5) -0.030(6) -0.013(4)
C351 0.054(7) 0.032(5) 0.095(10) 0.017(6) -0.040(7) -0.016(5)
C331 0.039(6) 0.030(5) 0.116(11) -0.045(6) 0.019(6) -0.011(4)
C383 0.085(9) 0.104(10) 0.059(8) -0.003(7) -0.034(7) -0.062(8)

loop_
_atom_type_symbol
_atom_type_description
_atom_type_scat_dispersion_real
_atom_type_scat_dispersion_imag
_atom_type_scat_source
C C 0.0033 0.0016 'International Tables Vol C Tables 4.2.6.8 and 6.1.1.4'
H H 0.0000 0.0000 'International Tables Vol C Tables 4.2.6.8 and 6.1.1.4'
N N 0.0061 0.0033 'International Tables Vol C Tables 4.2.6.8 and 6.1.1.4'
O O 0.0106 0.0060 'International Tables Vol C Tables 4.2.6.8 and 6.1.1.4'
Ta Ta -0.7052 6.5227 'International Tables Vol C Tables 4.2.6.8 and 6.1.1.4'

loop_
_geom_angle_atom_site_label_1
_geom_angle_atom_site_label_2
_geom_angle_atom_site_label_3
_geom_angle
_geom_angle_site_symmetry_1
_geom_angle_site_symmetry_3
O1 Ta1 N3 95.8(2) . .
O1 Ta1 N2 97.5(2) . .
N3 Ta1 N2 117.7(3) . .
O1 Ta1 N1 156.7(2) . .
N3 Ta1 N1 92.5(3) . .
N2 Ta1 N1 97.8(3) . .
O1 Ta1 C181 82.3(3) . .
N3 Ta1 C181 120.7(3) . .
N2 Ta1 C181 121.4(3) . .
N1 Ta1 C181 74.7(3) . .
C1 O1 C1 68.7(11) . 2
C1 O1 Ta1 142.4(8) . .
C1 O1 Ta1 141.4(7) 2 .
O1 C1 O1 111.3(11) . 2
C18 C181 Ta1 116.8(6) . .
C11 N1 C17 114.6(6) . .
C11 N1 Ta1 121.0(5) . .
C17 N1 Ta1 120.0(5) . .
N1 C11 C12 124.7(7) . .
N1 C11 C16 119.3(7) . .
C12 C11 C16 115.9(7) . .
C15 C16 C11 122.0(7) . .
C13 C12 C11 122.3(7) . .
C12 C13 C14 119.5(8) . .
C12 C13 C131 120.8(8) . .
C14 C13 C131 119.7(8) . .
C17 C18 C182 111.0(8) . .
C17 C18 C183 109.9(7) . .
C182 C18 C183 107.9(8) . .
C17 C18 C181 105.0(7) . .
C182 C18 C181 111.3(8) . .
C183 C18 C181 111.8(8) . .
C16 C15 C14 120.1(8) . .
C16 C15 C151 119.4(8) . .
C14 C15 C151 120.5(8) . .
C15 C14 C13 119.9(8) . .
N1 C17 C18 109.8(6) . .
C21 N2 C27 116.2(6) . .
C21 N2 Ta1 118.2(5) . .
C27 N2 Ta1 124.9(5) . .
C25 C26 C21 119.5(8) . .
N2 C27 C28 115.0(7) . .
C21 C22 C23 120.6(8) . .
C24 C25 C26 119.4(9) . .
C24 C25 C251 121.3(8) . .
C26 C25 C251 119.3(8) . .
C24 C23 C22 119.2(8) . .
C24 C23 C231 121.0(8) . .
C22 C23 C231 119.8(9) . .
C22 C21 C26 120.2(7) . .
C22 C21 N2 119.5(7) . .
C26 C21 N2 120.3(7) . .
C25 C24 C23 121.1(8) . .
C281 C28 C282 110.2(8) . .
C281 C28 C283 108.4(9) . .
C282 C28 C283 109.6(8) . .
C281 C28 C27 111.3(7) . .
C282 C28 C27 111.3(8) . .
C283 C28 C27 105.9(7) . .
C31 N3 C37 117.8(6) . .
C31 N3 Ta1 115.6(5) . .
C37 N3 Ta1 125.9(5) . .
C31 C32 C33 119.7(9) . .
C382 C38 C381 110.8(9) . .
C382 C38 C383 109.2(8) . .
C381 C38 C383 109.4(9) . .
C382 C38 C37 110.8(7) . .
C381 C38 C37 111.3(8) . .
C383 C38 C37 105.1(9) . .
C33 C34 C35 121.6(8) . .
C32 C31 C36 119.6(8) . .
C32 C31 N3 117.5(7) . .
C36 C31 N3 122.7(8) . .
C34 C33 C32 118.8(10) . .
C34 C33 C331 122.2(8) . .
C32 C33 C331 118.9(9) . .
N3 C37 C38 115.8(7) . .
C35 C36 C31 120.7(10) . .
C36 C35 C34 119.5(9) . .
C36 C35 C351 120.7(11) . .
C34 C35 C351 119.8(10) . .

loop_
_geom_bond_atom_site_label_1
_geom_bond_atom_site_label_2
_geom_bond_distance
_geom_bond_site_symmetry_2
Ta1 O1 1.926(6) .
Ta1 N3 1.961(6) .
Ta1 N2 1.984(6) .
Ta1 N1 2.095(7) .
Ta1 C181 2.193(8) .
O1 C1 1.415(16) .
O1 C1 1.416(17) 2
C1 O1 1.416(17) 2
C181 C18 1.542(12) .
N1 C11 1.405(10) .
N1 C17 1.482(9) .
C11 C12 1.416(11) .
C11 C16 1.422(10) .
C16 C15 1.375(12) .
C12 C13 1.379(12) .
C13 C14 1.400(12) .
C13 C131 1.521(12) .
C18 C17 1.517(12) .
C18 C182 1.527(14) .
C18 C183 1.534(12) .
C15 C14 1.392(12) .
C15 C151 1.524(11) .
N2 C21 1.462(10) .
N2 C27 1.477(10) .
C26 C25 1.402(12) .
C26 C21 1.402(11) .
C27 C28 1.552(11) .
C22 C21 1.377(11) .
C22 C23 1.392(12) .
C282 C28 1.529(12) .
C25 C24 1.385(13) .
C25 C251 1.516(13) .
C281 C28 1.527(13) .
C23 C24 1.389(14) .
C23 C231 1.517(13) .
C283 C28 1.552(12) .
N3 C31 1.434(10) .
N3 C37 1.480(10) .
C32 C31 1.388(13) .
C32 C33 1.420(11) .
C38 C382 1.512(14) .
C38 C381 1.531(14) .
C38 C383 1.554(16) .
C38 C37 1.560(12) .
C34 C33 1.382(15) .
C34 C35 1.393(16) .
C31 C36 1.411(12) .
C33 C331 1.510(15) .
C36 C35 1.370(13) .
C35 C351 1.526(14) .
